data_4320925
loop_
_publ_author_name
'Swati Dutta'
'Shie-Ming Peng'
'Samaresh Bhattacharya'

_publ_section_title
;
 Ligand Control on Molecular Oxygen Activation by Rhodium Quinone
 Complexes
;
_journal_name_full 'Inorganic Chemistry'
_journal_page_first 2231
_journal_page_last 2234
_journal_paper_doi 10.1021/ic990999v
_journal_volume 39
_journal_year 2000
_chemical_formula_sum 'C44 H33 Cl5 N O2 P2 Rh'
_chemical_formula_weight 949.81
_chemical_name_systematic
; 
 ? 
;
_space_group_IT_number 61
_symmetry_cell_setting orthorhombic
_symmetry_space_group_name_Hall '-P 2ac 2ab'
_symmetry_space_group_name_H-M 'P b c a'
_atom_sites_solution_hydrogens geom
_atom_sites_solution_primary direct
_atom_sites_solution_secondary difmap
_audit_creation_method SHELXL
_cell_angle_alpha 90.00
_cell_angle_beta 90.00
_cell_angle_gamma 90.00
_cell_formula_units_Z 8
_cell_length_a 16.2358(7)
_cell_length_b 18.3175(7)
_cell_length_c 27.0680(8)
_cell_measurement_reflns_used 5137
_cell_measurement_temperature 295(2)
_cell_volume 8050.0(5)
_computing_cell_refinement 'Siemens SAINT'
_computing_data_collection 'Siemens SMART'
_computing_data_reduction 'Siemens SAINT'
_computing_molecular_graphics 'Siemens SHELXTL'
_computing_publication_material 'Siemens SHELXTL'
_computing_structure_refinement 'SHELXL-93 (Sheldrick, 1993)'
_computing_structure_solution 'SHELXS-86 (Sheldrick, 1990)'
_diffrn_ambient_temperature 295(2)
_diffrn_measurement_device 'Siemens SMART CCD'
_diffrn_measurement_method '\w scans'
_diffrn_radiation_monochromator graphite
_diffrn_radiation_source 'fine-focus sealed tube'
_diffrn_radiation_type MoK\a
_diffrn_radiation_wavelength 0.71073
_diffrn_reflns_av_R_equivalents 0.1164
_diffrn_reflns_av_sigmaI/netI 0.0958
_diffrn_reflns_limit_h_max 19
_diffrn_reflns_limit_h_min -18
_diffrn_reflns_limit_k_max 21
_diffrn_reflns_limit_k_min -21
_diffrn_reflns_limit_l_max 26
_diffrn_reflns_limit_l_min -32
_diffrn_reflns_number 21534
_diffrn_reflns_theta_max 22.50
_diffrn_reflns_theta_min 1.84
_diffrn_standards_decay_% 0
_exptl_absorpt_coefficient_mu 0.876
_exptl_absorpt_correction_T_max 0.8621
_exptl_absorpt_correction_T_min 0.8211
_exptl_absorpt_correction_type ' empirical used sadabs'
_exptl_crystal_colour red-brown
_exptl_crystal_density_diffrn 1.567
_exptl_crystal_density_meas ?
_exptl_crystal_description needle
_exptl_crystal_F_000 3840
_exptl_crystal_size_max 0.20
_exptl_crystal_size_mid 0.04
_exptl_crystal_size_min 0.02
_refine_diff_density_max 0.399
_refine_diff_density_min -0.431
_refine_diff_density_rms 0.092
_refine_ls_extinction_coef 0.00029(4)
_refine_ls_extinction_expression Fc^*^=kFc[1+0.001xFc^2^\l^3^/sin(2\q)]^-1/4^
_refine_ls_extinction_method SHELXL
_refine_ls_goodness_of_fit_all 1.379
_refine_ls_goodness_of_fit_obs 1.457
_refine_ls_matrix_type full
_refine_ls_number_parameters 493
_refine_ls_number_reflns 5232
_refine_ls_number_restraints 0
_refine_ls_restrained_S_all 1.379
_refine_ls_restrained_S_obs 1.457
_refine_ls_R_factor_all 0.1562
_refine_ls_R_factor_obs 0.1146
_refine_ls_shift/esd_max -0.007
_refine_ls_shift/esd_mean 0.001
_refine_ls_structure_factor_coef Fsqd
_refine_ls_weighting_details 'w=1/[\s^2^(Fo^2^)+(0.0157P)^2^+30.2812P] where P=(Fo^2^+2Fc^2^)/3'
_refine_ls_weighting_scheme calc
_refine_ls_wR_factor_all 0.1341
_refine_ls_wR_factor_obs 0.1246
_reflns_number_observed 4145
_reflns_number_total 5233
_reflns_observed_criterion >2sigma(I)
_cod_data_source_file ic990999v_2.cif
_cod_data_source_block ic6518
_cod_depositor_comments
;
The following automatic conversions were performed:

'_symmetry_cell_setting' value 'Orthorhombic' changed to
'orthorhombic' according to the built-in table from CIF Core
dictionary named 'cif_core.dic' version 2.4.1 from 2010-06-29.

Automatic conversion script
Id: cif_fix_values 1646 2011-03-28 12:23:43Z adriana 

The following automatic conversions were performed:

'_exptl_crystal_density_meas' value 'not_measured' was changed to '?'
- the value is perceived as not measured.

Automatic conversion script
Id: cif_fix_values 3008 2015-01-20 13:52:24Z robertas 

The following automatic conversions were performed:

'_refine_ls_weighting_scheme' value 'calc
w=1/[\s^2^(Fo^2^)+(0.0157P)^2^+30.2812P] where P=(Fo^2^+2Fc^2^)/3'
was changed to 'calc'. New tag '_refine_ls_weighting_details' was
created. The value of the new tag was set to
'w=1/[\s^2^(Fo^2^)+(0.0157P)^2^+30.2812P] where P=(Fo^2^+2Fc^2^)/3'.

Automatic conversion script
Id: cif_fix_values 3143 2015-03-26 13:38:13Z robertas 
;
_cod_database_code 4320925

loop_
_symmetry_equiv_pos_as_xyz
'x, y, z'
'-x+1/2, -y, z+1/2'
'-x, y+1/2, -z+1/2'
'x+1/2, -y+1/2, -z'
'-x, -y, -z'
'x-1/2, y, -z-1/2'
'x, -y-1/2, z-1/2'
'-x-1/2, y-1/2, z'

loop_
_atom_site_aniso_label
_atom_site_aniso_U_11
_atom_site_aniso_U_22
_atom_site_aniso_U_33
_atom_site_aniso_U_23
_atom_site_aniso_U_13
_atom_site_aniso_U_12
Rh 0.0243(4) 0.0258(4) 0.0266(4) 0.0011(4) 0.0018(4) -0.0008(4)
Cl1 0.029(2) 0.043(2) 0.044(2) -0.0083(14) -0.0045(13) -0.0039(14)
Cl2 0.066(2) 0.043(2) 0.052(2) 0.018(2) 0.011(2) 0.012(2)
Cl3 0.063(2) 0.062(2) 0.059(2) 0.020(2) 0.020(2) -0.012(2)
Cl4 0.059(2) 0.082(3) 0.071(2) 0.009(2) 0.042(2) 0.007(2)
Cl5 0.047(2) 0.045(2) 0.046(2) -0.0074(14) 0.0107(14) 0.0117(15)
P1 0.031(2) 0.029(2) 0.026(2) 0.0021(14) 0.0033(13) 0.0001(14)
P2 0.030(2) 0.027(2) 0.026(2) 0.0001(13) -0.0010(13) 0.0018(13)
O1 0.032(4) 0.027(4) 0.033(4) 0.006(3) 0.011(4) 0.003(4)
O2 0.030(4) 0.021(4) 0.039(5) -0.003(4) 0.008(3) 0.001(3)
N1 0.029(5) 0.028(5) 0.030(6) 0.004(4) 0.003(5) -0.004(5)
C1 0.030(7) 0.030(7) 0.010(6) -0.005(5) 0.005(5) -0.006(5)
C2 0.027(7) 0.039(7) 0.030(7) 0.003(5) 0.004(5) 0.001(5)
C3 0.032(7) 0.042(7) 0.025(7) 0.007(5) 0.001(5) -0.016(6)
C4 0.043(7) 0.047(8) 0.024(7) -0.005(6) 0.007(5) -0.002(6)
C5 0.027(7) 0.043(7) 0.023(6) -0.007(5) -0.001(5) 0.007(5)
C6 0.030(6) 0.018(6) 0.032(6) -0.001(6) 0.003(5) -0.003(6)
C7 0.037(7) 0.046(8) 0.042(8) 0.008(6) -0.008(7) -0.003(7)
C8 0.134(15) 0.075(11) 0.095(12) 0.053(9) -0.032(11) -0.020(11)
C9 0.024(7) 0.038(7) 0.031(7) 0.007(6) 0.007(5) 0.001(5)
C10 0.089(11) 0.042(9) 0.029(8) 0.006(6) -0.004(7) 0.004(7)
C11 0.127(15) 0.028(8) 0.069(11) -0.017(8) -0.019(10) -0.002(9)
C12 0.098(12) 0.025(8) 0.087(12) 0.001(8) -0.010(10) -0.012(8)
C13 0.077(10) 0.037(8) 0.074(11) 0.005(7) 0.024(9) -0.017(8)
C14 0.058(9) 0.033(7) 0.035(8) -0.006(6) 0.011(6) 0.000(6)
C15 0.038(8) 0.015(6) 0.028(7) 0.003(5) 0.003(5) 0.002(5)
C16 0.039(7) 0.022(6) 0.030(7) 0.006(5) -0.002(5) -0.001(5)
C17 0.048(8) 0.037(7) 0.033(8) 0.010(6) 0.019(6) 0.001(6)
C18 0.078(10) 0.045(8) 0.018(7) 0.013(6) 0.000(7) 0.017(8)
C19 0.045(8) 0.043(8) 0.045(8) 0.005(7) 0.006(7) 0.010(6)
C20 0.028(7) 0.042(7) 0.032(7) 0.001(6) 0.004(5) 0.005(5)
C21 0.040(8) 0.020(6) 0.026(7) 0.002(5) 0.001(5) -0.012(5)
C22 0.045(8) 0.040(7) 0.037(7) -0.001(6) 0.004(7) 0.006(6)
C23 0.039(9) 0.039(8) 0.073(11) 0.012(7) 0.019(7) 0.008(6)
C24 0.038(9) 0.079(11) 0.063(11) 0.025(8) -0.006(7) 0.005(8)
C25 0.049(9) 0.061(9) 0.053(9) 0.010(7) -0.013(8) 0.001(7)
C26 0.043(8) 0.041(8) 0.041(9) 0.003(6) 0.002(6) 0.008(6)
C27 0.026(7) 0.029(7) 0.032(7) -0.004(5) -0.005(6) 0.003(5)
C28 0.028(7) 0.024(6) 0.045(8) 0.007(6) -0.005(6) -0.001(5)
C29 0.042(8) 0.052(8) 0.037(8) 0.015(6) 0.014(6) 0.002(6)
C31 0.033(9) 0.097(11) 0.066(10) 0.000(8) -0.025(7) 0.000(8)
C32 0.039(8) 0.066(9) 0.039(8) -0.003(6) 0.005(7) -0.001(7)
C33 0.033(7) 0.024(6) 0.020(6) 0.003(5) 0.004(5) -0.001(5)
C34 0.017(7) 0.036(7) 0.065(8) -0.001(6) -0.001(5) 0.005(5)
C35 0.036(8) 0.026(7) 0.079(9) 0.001(6) -0.005(6) 0.018(6)
C36 0.050(9) 0.016(6) 0.063(8) 0.001(5) -0.004(7) 0.002(7)
C37 0.041(9) 0.030(8) 0.064(9) 0.004(6) 0.008(6) -0.015(6)
C38 0.034(7) 0.035(7) 0.044(8) 0.003(6) -0.003(6) 0.001(6)
C39 0.030(7) 0.031(7) 0.028(7) 0.006(6) 0.004(5) 0.000(5)
C40 0.053(8) 0.057(8) 0.022(7) -0.004(6) -0.001(5) 0.001(7)
C41 0.073(10) 0.073(10) 0.040(9) 0.002(8) -0.005(7) 0.009(9)
C42 0.053(9) 0.093(11) 0.019(7) 0.017(8) 0.007(6) -0.010(8)
C43 0.049(9) 0.076(10) 0.032(8) -0.005(7) 0.011(6) -0.001(7)
C44 0.050(8) 0.043(8) 0.028(8) -0.005(6) 0.005(5) 0.012(6)

loop_
_atom_site_label
_atom_site_type_symbol
_atom_site_fract_x
_atom_site_fract_y
_atom_site_fract_z
_atom_site_U_iso_or_equiv
_atom_site_thermal_displace_type
_atom_site_occupancy
_atom_site_calc_flag
_atom_site_refinement_flags
_atom_site_disorder_group
Rh Rh -0.12201(5) 0.11926(4) 0.84282(3) 0.0256(2) Uani 1 d . .
Cl1 Cl -0.2292(2) 0.05596(15) 0.79876(10) 0.0388(7) Uani 1 d . .
Cl2 Cl -0.1700(2) -0.0778(2) 0.96282(11) 0.0540(9) Uani 1 d . .
Cl3 Cl -0.3362(2) -0.0536(2) 1.02104(12) 0.0615(10) Uani 1 d . .
Cl4 Cl -0.4278(2) 0.0962(2) 1.01170(13) 0.0708(11) Uani 1 d . .
Cl5 Cl -0.3541(2) 0.2195(2) 0.94336(10) 0.0463(8) Uani 1 d . .
P1 P -0.0311(2) 0.04474(15) 0.79792(10) 0.0288(7) Uani 1 d . .
P2 P -0.0461(2) 0.20073(15) 0.89062(10) 0.0277(7) Uani 1 d . .
O1 O -0.1272(4) 0.0443(3) 0.8962(2) 0.031(2) Uani 1 d . .
O2 O -0.2145(4) 0.1681(3) 0.8827(2) 0.030(2) Uani 1 d . .
N1 N -0.1213(5) 0.1952(4) 0.7892(3) 0.029(2) Uani 1 d . .
C1 C -0.1968(6) 0.0534(5) 0.9224(3) 0.024(2) Uani 1 d . .
C2 C -0.2252(6) 0.0027(6) 0.9557(4) 0.032(3) Uani 1 d . .
C3 C -0.2963(6) 0.0144(6) 0.9829(4) 0.033(3) Uani 1 d . .
C4 C -0.3393(7) 0.0802(6) 0.9787(4) 0.038(3) Uani 1 d . .
C5 C -0.3080(6) 0.1338(6) 0.9468(4) 0.031(3) Uani 1 d . .
C6 C -0.2403(6) 0.1199(6) 0.9162(3) 0.027(2) Uani 1 d . .
C7 C -0.1200(7) 0.2389(6) 0.7605(4) 0.042(3) Uani 1 d . .
C8 C -0.1161(10) 0.2987(7) 0.7246(5) 0.101(6) Uani 1 d . .
H8A H -0.0823(52) 0.2844(22) 0.6972(18) 0.152 Uiso 1 calc R .
H8B H -0.0929(60) 0.3412(18) 0.7401(12) 0.152 Uiso 1 calc R .
H8C H -0.1707(12) 0.3098(38) 0.7131(29) 0.152 Uiso 1 calc R .
C9 C -0.0705(6) -0.0471(6) 0.7895(4) 0.031(3) Uani 1 d . .
C10 C -0.0777(8) -0.0823(7) 0.7443(4) 0.053(4) Uani 1 d . .
H10A H -0.0628(8) -0.0573(7) 0.7157(4) 0.064 Uiso 1 calc R .
C11 C -0.1060(10) -0.1526(7) 0.7403(5) 0.075(5) Uani 1 d . .
H11A H -0.1114(10) -0.1739(7) 0.7092(5) 0.090 Uiso 1 calc R .
C12 C -0.1262(9) -0.1915(7) 0.7812(6) 0.070(4) Uani 1 d . .
H12A H -0.1450(9) -0.2393(7) 0.7785(6) 0.084 Uiso 1 calc R .
C13 C -0.1185(8) -0.1595(7) 0.8261(5) 0.063(4) Uani 1 d . .
H13A H -0.1326(8) -0.1857(7) 0.8543(5) 0.075 Uiso 1 calc R .
C14 C -0.0904(7) -0.0891(6) 0.8308(4) 0.042(3) Uani 1 d . .
H14A H -0.0844(7) -0.0691(6) 0.8621(4) 0.050 Uiso 1 calc R .
C15 C -0.0159(6) 0.0799(5) 0.7357(4) 0.027(3) Uani 1 d . .
C16 C 0.0588(6) 0.1075(5) 0.7177(4) 0.030(3) Uani 1 d . .
H16A H 0.1046(6) 0.1088(5) 0.7384(4) 0.036 Uiso 1 calc R .
C17 C 0.0657(7) 0.1326(6) 0.6699(4) 0.039(3) Uani 1 d . .
H17A H 0.1155(7) 0.1519(6) 0.6590(4) 0.047 Uiso 1 calc R .
C18 C 0.0003(8) 0.1295(6) 0.6387(4) 0.047(3) Uani 1 d . .
H18A H 0.0059(8) 0.1446(6) 0.6060(4) 0.056 Uiso 1 calc R .
C19 C -0.0745(7) 0.1038(6) 0.6555(4) 0.045(3) Uani 1 d . .
H19A H -0.1195(7) 0.1027(6) 0.6342(4) 0.053 Uiso 1 calc R .
C20 C -0.0835(6) 0.0795(6) 0.7036(4) 0.034(3) Uani 1 d . .
H20A H -0.1344(6) 0.0630(6) 0.7146(4) 0.041 Uiso 1 calc R .
C21 C 0.0701(6) 0.0211(5) 0.8228(4) 0.029(3) Uani 1 d . .
C22 C 0.1324(7) -0.0086(6) 0.7936(4) 0.041(3) Uani 1 d . .
H22A H 0.1248(7) -0.0142(6) 0.7597(4) 0.049 Uiso 1 calc R .
C23 C 0.2054(7) -0.0297(6) 0.8154(5) 0.050(3) Uani 1 d . .
H23A H 0.2477(7) -0.0480(6) 0.7958(5) 0.060 Uiso 1 calc R .
C24 C 0.2171(8) -0.0243(7) 0.8656(5) 0.060(4) Uani 1 d . .
H24A H 0.2661(8) -0.0400(7) 0.8799(5) 0.072 Uiso 1 calc R .
C25 C 0.1549(8) 0.0048(7) 0.8945(5) 0.054(4) Uani 1 d . .
H25A H 0.1624(8) 0.0096(7) 0.9284(5) 0.065 Uiso 1 calc R .
C26 C 0.0830(7) 0.0266(6) 0.8735(4) 0.042(3) Uani 1 d . .
H26A H 0.0415(7) 0.0455(6) 0.8934(4) 0.050 Uiso 1 calc R .
C27 C 0.0651(6) 0.2010(5) 0.8852(4) 0.029(3) Uani 1 d . .
C28 C 0.1015(6) 0.1932(5) 0.8387(4) 0.032(3) Uani 1 d . .
H28A H 0.0683(6) 0.1859(5) 0.8112(4) 0.039 Uiso 1 calc R .
C29 C 0.1854(7) 0.1962(6) 0.8331(4) 0.044(3) Uani 1 d . .
H29A H 0.2086(7) 0.1904(6) 0.8020(4) 0.052 Uiso 1 calc R .
C30 C 0.2355(8) 0.2077(6) 0.8736(5) 0.051(3) Uiso 1 d . .
H30A H 0.2924(8) 0.2096(6) 0.8696(5) 0.061 Uiso 1 calc R .
C31 C 0.2017(8) 0.2163(7) 0.9195(5) 0.066(4) Uani 1 d . .
H31A H 0.2351(8) 0.2253(7) 0.9467(5) 0.079 Uiso 1 calc R .
C32 C 0.1173(8) 0.2115(6) 0.9250(4) 0.048(3) Uani 1 d . .
H32A H 0.0948(8) 0.2154(6) 0.9565(4) 0.057 Uiso 1 calc R .
C33 C -0.0734(6) 0.2960(5) 0.8769(3) 0.026(3) Uani 1 d . .
C34 C -0.1523(7) 0.3187(6) 0.8677(4) 0.039(3) Uani 1 d . .
H34A H -0.1941(7) 0.2842(6) 0.8651(4) 0.047 Uiso 1 calc R .
C35 C -0.1713(7) 0.3924(6) 0.8620(4) 0.047(3) Uani 1 d . .
H35A H -0.2252(7) 0.4066(6) 0.8557(4) 0.057 Uiso 1 calc R .
C36 C -0.1109(8) 0.4434(6) 0.8656(4) 0.043(3) Uani 1 d . .
H36A H -0.1237(8) 0.4924(6) 0.8613(4) 0.052 Uiso 1 calc R .
C37 C -0.0315(7) 0.4232(6) 0.8753(4) 0.045(3) Uani 1 d . .
H37A H 0.0093(7) 0.4585(6) 0.8786(4) 0.054 Uiso 1 calc R .
C38 C -0.0119(7) 0.3489(6) 0.8804(4) 0.038(3) Uani 1 d . .
H38A H 0.0424(7) 0.3349(6) 0.8861(4) 0.045 Uiso 1 calc R .
C39 C -0.0628(6) 0.1918(6) 0.9568(4) 0.030(3) Uani 1 d . .
C40 C -0.0412(7) 0.1272(7) 0.9802(4) 0.044(3) Uani 1 d . .
H40A H -0.0234(7) 0.0875(7) 0.9616(4) 0.053 Uiso 1 calc R .
C41 C -0.0460(8) 0.1218(8) 1.0307(5) 0.062(4) Uani 1 d . .
H41A H -0.0315(8) 0.0782(8) 1.0460(5) 0.074 Uiso 1 calc R .
C42 C -0.0718(7) 0.1798(8) 1.0589(4) 0.055(4) Uani 1 d . .
H42A H -0.0740(7) 0.1761(8) 1.0931(4) 0.066 Uiso 1 calc R .
C43 C -0.0947(7) 0.2440(8) 1.0356(4) 0.052(4) Uani 1 d . .
H43A H -0.1130(7) 0.2833(8) 1.0543(4) 0.063 Uiso 1 calc R .
C44 C -0.0905(6) 0.2501(6) 0.9847(4) 0.041(3) Uani 1 d . .
H44A H -0.1063(6) 0.2933(6) 0.9694(4) 0.049 Uiso 1 calc R .

loop_
_atom_type_symbol
_atom_type_description
_atom_type_scat_dispersion_real
_atom_type_scat_dispersion_imag
_atom_type_scat_source
C C 0.0033 0.0016 'International Tables Vol C Tables 4.2.6.8 and 6.1.1.4'
H H 0.0000 0.0000 'International Tables Vol C Tables 4.2.6.8 and 6.1.1.4'
N N 0.0061 0.0033 'International Tables Vol C Tables 4.2.6.8 and 6.1.1.4'
O O 0.0106 0.0060 'International Tables Vol C Tables 4.2.6.8 and 6.1.1.4'
P P 0.1023 0.0942 'International Tables Vol C Tables 4.2.6.8 and 6.1.1.4'
Cl Cl 0.1484 0.1585 'International Tables Vol C Tables 4.2.6.8 and 6.1.1.4'
Rh Rh -1.1178 0.9187 'International Tables Vol C Tables 4.2.6.8 and 6.1.1.4'

loop_
_geom_angle_atom_site_label_1
_geom_angle_atom_site_label_2
_geom_angle_atom_site_label_3
_geom_angle
_geom_angle_site_symmetry_1
_geom_angle_site_symmetry_3
_geom_angle_publ_flag
O1 Rh N1 177.9(3) . . ?
O1 Rh O2 83.6(3) . . ?
N1 Rh O2 94.8(3) . . ?
O1 Rh P2 93.5(2) . . ?
N1 Rh P2 87.4(2) . . ?
O2 Rh P2 79.4(2) . . ?
O1 Rh P1 90.1(2) . . ?
N1 Rh P1 91.4(2) . . ?
O2 Rh P1 169.7(2) . . ?
P2 Rh P1 109.10(10) . . ?
O1 Rh Cl1 89.8(2) . . ?
N1 Rh Cl1 88.9(2) . . ?
O2 Rh Cl1 86.6(2) . . ?
P2 Rh Cl1 165.20(10) . . ?
P1 Rh Cl1 85.30(9) . . ?
C9 P1 C15 105.0(5) . . ?
C9 P1 C21 98.2(4) . . ?
C15 P1 C21 107.6(5) . . ?
C9 P1 Rh 112.5(3) . . ?
C15 P1 Rh 111.0(3) . . ?
C21 P1 Rh 120.8(4) . . ?
C27 P2 C39 103.2(5) . . ?
C27 P2 C33 102.8(5) . . ?
C39 P2 C33 104.3(5) . . ?
C27 P2 Rh 119.0(3) . . ?
C39 P2 Rh 114.2(3) . . ?
C33 P2 Rh 111.6(3) . . ?
C1 O1 Rh 109.4(6) . . ?
C6 O2 Rh 107.4(6) . . ?
C7 N1 Rh 177.8(9) . . ?
O1 C1 C2 123.0(9) . . ?
O1 C1 C6 117.6(8) . . ?
C2 C1 C6 119.3(9) . . ?
C1 C2 C3 121.6(10) . . ?
C1 C2 Cl2 118.2(8) . . ?
C3 C2 Cl2 120.2(8) . . ?
C2 C3 C4 120.4(9) . . ?
C2 C3 Cl3 121.0(9) . . ?
C4 C3 Cl3 118.5(8) . . ?
C3 C4 C5 118.2(9) . . ?
C3 C4 Cl4 121.6(8) . . ?
C5 C4 Cl4 120.2(9) . . ?
C6 C5 C4 121.4(10) . . ?
C6 C5 Cl5 118.0(8) . . ?
C4 C5 Cl5 120.5(8) . . ?
O2 C6 C5 121.9(9) . . ?
O2 C6 C1 119.5(8) . . ?
C5 C6 C1 118.6(9) . . ?
N1 C7 C8 177.1(12) . . ?
C10 C9 C14 115.6(10) . . ?
C10 C9 P1 124.8(8) . . ?
C14 C9 P1 119.5(8) . . ?
C11 C10 C9 122.2(12) . . ?
C12 C11 C10 120.6(13) . . ?
C13 C12 C11 119.0(12) . . ?
C12 C13 C14 121.2(12) . . ?
C13 C14 C9 121.4(11) . . ?
C20 C15 C16 117.7(9) . . ?
C20 C15 P1 117.7(8) . . ?
C16 C15 P1 124.5(8) . . ?
C17 C16 C15 121.1(10) . . ?
C18 C17 C16 120.4(10) . . ?
C17 C18 C19 119.8(10) . . ?
C18 C19 C20 120.9(11) . . ?
C19 C20 C15 120.0(10) . . ?
C26 C21 C22 118.6(11) . . ?
C26 C21 P1 118.8(9) . . ?
C22 C21 P1 122.3(8) . . ?
C23 C22 C21 119.2(11) . . ?
C24 C23 C22 121.5(12) . . ?
C23 C24 C25 119.0(12) . . ?
C26 C25 C24 120.3(12) . . ?
C25 C26 C21 121.4(11) . . ?
C32 C27 C28 117.1(10) . . ?
C32 C27 P2 123.3(9) . . ?
C28 C27 P2 119.6(8) . . ?
C29 C28 C27 121.0(10) . . ?
C28 C29 C30 120.2(11) . . ?
C31 C30 C29 120.1(12) . . ?
C30 C31 C32 119.3(12) . . ?
C31 C32 C27 122.2(11) . . ?
C34 C33 C38 118.1(10) . . ?
C34 C33 P2 123.4(8) . . ?
C38 C33 P2 118.3(8) . . ?
C33 C34 C35 121.4(10) . . ?
C36 C35 C34 120.0(11) . . ?
C35 C36 C37 120.6(11) . . ?
C36 C37 C38 119.6(11) . . ?
C33 C38 C37 120.3(10) . . ?
C44 C39 C40 119.5(10) . . ?
C44 C39 P2 121.1(8) . . ?
C40 C39 P2 119.2(8) . . ?
C41 C40 C39 120.1(11) . . ?
C40 C41 C42 121.0(13) . . ?
C41 C42 C43 119.0(11) . . ?
C44 C43 C42 120.7(12) . . ?
C43 C44 C39 119.7(11) . . ?

loop_
_geom_bond_atom_site_label_1
_geom_bond_atom_site_label_2
_geom_bond_distance
_geom_bond_site_symmetry_2
_geom_bond_publ_flag
Rh O1 1.995(6) . ?
Rh N1 2.009(8) . ?
Rh O2 2.055(6) . ?
Rh P2 2.328(3) . ?
Rh P1 2.349(3) . ?
Rh Cl1 2.408(3) . ?
Cl2 C2 1.737(10) . ?
Cl3 C3 1.743(10) . ?
Cl4 C4 1.718(11) . ?
Cl5 C5 1.742(10) . ?
P1 C9 1.815(11) . ?
P1 C15 1.821(10) . ?
P1 C21 1.829(11) . ?
P2 C27 1.811(10) . ?
P2 C39 1.819(10) . ?
P2 C33 1.838(10) . ?
O1 C1 1.344(10) . ?
O2 C6 1.333(11) . ?
N1 C7 1.117(11) . ?
C1 C2 1.375(13) . ?
C1 C6 1.418(13) . ?
C2 C3 1.384(13) . ?
C3 C4 1.398(14) . ?
C4 C5 1.403(14) . ?
C5 C6 1.399(12) . ?
C7 C8 1.47(2) . ?
C9 C10 1.388(14) . ?
C9 C14 1.395(13) . ?
C10 C11 1.37(2) . ?
C11 C12 1.36(2) . ?
C12 C13 1.36(2) . ?
C13 C14 1.374(14) . ?
C15 C20 1.399(13) . ?
C15 C16 1.401(13) . ?
C16 C17 1.378(12) . ?
C17 C18 1.360(14) . ?
C18 C19 1.379(14) . ?
C19 C20 1.384(14) . ?
C21 C26 1.390(13) . ?
C21 C22 1.395(13) . ?
C22 C23 1.380(15) . ?
C23 C24 1.38(2) . ?
C24 C25 1.38(2) . ?
C25 C26 1.358(14) . ?
C27 C32 1.383(14) . ?
C27 C28 1.397(13) . ?
C28 C29 1.373(13) . ?
C29 C30 1.380(15) . ?
C30 C31 1.37(2) . ?
C31 C32 1.381(15) . ?
C33 C34 1.371(13) . ?
C33 C38 1.395(13) . ?
C34 C35 1.392(14) . ?
C35 C36 1.357(14) . ?
C36 C37 1.367(14) . ?
C37 C38 1.405(14) . ?
C39 C44 1.384(13) . ?
C39 C40 1.387(14) . ?
C40 C41 1.372(14) . ?
C41 C42 1.37(2) . ?
C42 C43 1.38(2) . ?
C43 C44 1.382(14) . ?
